data_7108004
loop_
_publ_author_name
'Kyung Jin Cho'
'Dae Won Ryu'
'Hyun Young Kwak'
'Jin Wuk Lee'
'Woo Ram Lee'
'Kwang Soo Lim'
'Eui Kwan Koh'
'Young Wan Kwon'
'Chang  Seop Hong'

_publ_section_title
;
 Designed cyanide- and phenoxide-bridged FeIIIMnIII single-molecule magnet
 constructed by highly blocked paramagnetic precursors
;
_journal_name_full Chem.Commun.
_journal_page_first 7404
_journal_paper_doi 10.1039/c2cc32503a
_journal_volume 48
_journal_year 2012
_chemical_formula_sum 'C92 H104 B2 Br4 Fe2 Mn2 N22 O4'
_chemical_formula_weight 2144.81
_chemical_name_systematic
;
?
;
_space_group_IT_number 2
_symmetry_cell_setting triclinic
_symmetry_space_group_name_Hall '-P 1'
_symmetry_space_group_name_H-M 'P -1'
_atom_sites_solution_hydrogens geom
_atom_sites_solution_primary direct
_atom_sites_solution_secondary difmap
_audit_creation_method SHELXL-97
_cell_angle_alpha 98.07(3)
_cell_angle_beta 105.42(3)
_cell_angle_gamma 98.98(3)
_cell_formula_units_Z 1
_cell_length_a 12.414(3)
_cell_length_b 14.003(3)
_cell_length_c 15.544(3)
_cell_measurement_reflns_used 12392
_cell_measurement_temperature 100(2)
_cell_volume 2525.5(11)
_computing_cell_refinement HKL2000
_computing_data_collection 'PAL ADSC Quantum-210'
_computing_data_reduction HKL2000
_computing_molecular_graphics WingX
_computing_publication_material WingX
_computing_structure_refinement 'SHELXL-97 (Sheldrick, 1997)'
_computing_structure_solution SHELXTL
_diffrn_ambient_temperature 100(2)
_diffrn_measured_fraction_theta_full 0.797
_diffrn_measured_fraction_theta_max 0.491
_diffrn_measurement_device_type 'CCD area detector'
_diffrn_measurement_method 'phi scans'
_diffrn_radiation_monochromator 'Pt coated Si double crystal'
_diffrn_radiation_source 'Fixed gap multipole wiggler beamline'
_diffrn_radiation_type synchrotron
_diffrn_radiation_wavelength 0.85000
_diffrn_reflns_av_R_equivalents 0.0604
_diffrn_reflns_av_sigmaI/netI 0.0690
_diffrn_reflns_limit_h_max 13
_diffrn_reflns_limit_h_min -12
_diffrn_reflns_limit_k_max 15
_diffrn_reflns_limit_k_min -17
_diffrn_reflns_limit_l_max 14
_diffrn_reflns_limit_l_min -13
_diffrn_reflns_number 7063
_diffrn_reflns_theta_full 25.00
_diffrn_reflns_theta_max 31.64
_diffrn_reflns_theta_min 1.66
_exptl_absorpt_coefficient_mu 2.167
_exptl_absorpt_correction_T_max 0.9379
_exptl_absorpt_correction_T_min 0.8125
_exptl_absorpt_correction_type empirical
_exptl_absorpt_process_details HKL2000-Scalepack
_exptl_crystal_density_diffrn 1.410
_exptl_crystal_density_method 'not measured'
_exptl_crystal_F_000 1094
_exptl_crystal_size_max 0.10
_exptl_crystal_size_mid 0.03
_exptl_crystal_size_min 0.03
_platon_squeeze_details
;
The contributions of some 66 electrons were removed from the unit-cell
contents, and as Z = 1 in this case, this could/might correspond with the
removal of solvent such as 1.5(MeOH) and 1.5(MeCN) [some 60 electrons]
from the FeIII2MnIII2 formula unit.
;
_refine_diff_density_max 0.695
_refine_diff_density_min -0.625
_refine_diff_density_rms 0.106
_refine_ls_extinction_method none
_refine_ls_goodness_of_fit_ref 1.010
_refine_ls_hydrogen_treatment constr
_refine_ls_matrix_type full
_refine_ls_number_parameters 580
_refine_ls_number_reflns 4889
_refine_ls_number_restraints 10
_refine_ls_restrained_S_all 1.009
_refine_ls_R_factor_all 0.1065
_refine_ls_R_factor_gt 0.0777
_refine_ls_shift/su_max 0.000
_refine_ls_shift/su_mean 0.000
_refine_ls_structure_factor_coef Fsqd
_refine_ls_weighting_details 'calc w=1/[\s^2^(Fo^2^)+(0.1666P)^2^+0.0000P] where P=(Fo^2^+2Fc^2^)/3'
_refine_ls_weighting_scheme calc
_refine_ls_wR_factor_gt 0.2075
_refine_ls_wR_factor_ref 0.2315
_reflns_number_gt 3313
_reflns_number_total 4889
_reflns_threshold_expression >2sigma(I)
_cod_data_source_file c2cc32503a.txt
_cod_data_source_block squeezed
_cod_original_cell_volume 2525.6(9)
_cod_original_sg_symbol_H-M P-1
_cod_database_code 7108004

loop_
_symmetry_equiv_pos_as_xyz
'x, y, z'
'-x, -y, -z'

loop_
_atom_site_label
_atom_site_type_symbol
_atom_site_fract_x
_atom_site_fract_y
_atom_site_fract_z
_atom_site_U_iso_or_equiv
_atom_site_adp_type
_atom_site_occupancy
_atom_site_symmetry_multiplicity
_atom_site_calc_flag
_atom_site_refinement_flags
_atom_site_disorder_assembly
_atom_site_disorder_group
Fe1 Fe 0.24117(11) 0.82991(10) 0.18787(10) 0.0665(5) Uani 1 1 d . . .
C1 C 0.1623(9) 0.8757(8) 0.2702(8) 0.070(3) Uani 1 1 d . . .
C2 C 0.3713(10) 0.9336(9) 0.2608(8) 0.081(3) Uani 1 1 d . . .
C3 C 0.2939(10) 0.7465(8) 0.2735(9) 0.074(3) Uani 1 1 d . . .
N1 N 0.1186(8) 0.9089(6) 0.3214(7) 0.080(3) Uani 1 1 d . C .
N2 N 0.4453(8) 0.9948(7) 0.3045(7) 0.091(3) Uani 1 1 d . . .
N3 N 0.3246(8) 0.7005(7) 0.3252(8) 0.086(3) Uani 1 1 d . . .
N4 N 0.1948(6) 0.9225(5) 0.1037(6) 0.061(2) Uani 1 1 d . . .
N5 N 0.1692(6) 0.8873(6) 0.0122(6) 0.065(2) Uani 1 1 d . . .
C4 C 0.2188(9) 1.0875(7) 0.2031(7) 0.071(3) Uani 1 1 d . . .
H4A H 0.1854 1.0523 0.2431 0.107 Uiso 1 1 calc R . .
H4B H 0.1846 1.1451 0.1936 0.107 Uiso 1 1 calc R . .
H4C H 0.3014 1.1090 0.2313 0.107 Uiso 1 1 calc R . .
C5 C 0.1960(8) 1.0202(7) 0.1133(8) 0.069(3) Uani 1 1 d . . .
C6 C 0.1723(9) 1.0461(7) 0.0305(8) 0.071(3) Uani 1 1 d . . .
C7 C 0.1640(9) 1.1445(7) 0.0023(8) 0.075(3) Uani 1 1 d . . .
H7A H 0.2411 1.1870 0.0216 0.090 Uiso 1 1 calc R . .
H7B H 0.1160 1.1771 0.0337 0.090 Uiso 1 1 calc R . .
C8 C 0.1125(11) 1.1340(9) -0.1015(9) 0.093(4) Uani 1 1 d . . .
H8A H 0.0283 1.1150 -0.1177 0.111 Uiso 1 1 calc R . .
H8B H 0.1318 1.1982 -0.1192 0.111 Uiso 1 1 calc R . .
C9 C 0.1577(11) 1.0562(8) -0.1539(9) 0.090(4) Uani 1 1 d . . .
H9A H 0.1233 1.0519 -0.2199 0.108 Uiso 1 1 calc R . .
H9B H 0.2413 1.0777 -0.1401 0.108 Uiso 1 1 calc R . .
C10 C 0.1320(8) 0.9539(7) -0.1309(7) 0.071(3) Uani 1 1 d . . .
H10A H 0.0504 0.9237 -0.1605 0.085 Uiso 1 1 calc R . .
H10B H 0.1782 0.9114 -0.1549 0.085 Uiso 1 1 calc R . .
C11 C 0.1578(8) 0.9597(8) -0.0326(7) 0.062(3) Uani 1 1 d . . .
N6 N 0.1041(6) 0.7282(5) 0.1141(6) 0.061(2) Uani 1 1 d . . .
N7 N 0.0793(6) 0.7158(6) 0.0217(6) 0.064(2) Uani 1 1 d . . .
C12 C 0.0180(8) 0.6575(7) 0.2252(7) 0.070(3) Uani 1 1 d . . .
H12A H 0.0955 0.6612 0.2640 0.105 Uiso 1 1 calc R . .
H12B H -0.0299 0.5941 0.2232 0.105 Uiso 1 1 calc R . .
H12C H -0.0138 0.7111 0.2499 0.105 Uiso 1 1 calc R . .
C13 C 0.0212(9) 0.6667(7) 0.1309(7) 0.062(3) Uani 1 1 d . . .
C14 C -0.0578(7) 0.6172(7) 0.0483(8) 0.063(3) Uani 1 1 d . . .
C15 C -0.1678(8) 0.5439(8) 0.0331(7) 0.076(3) Uani 1 1 d . . .
H15A H -0.2245 0.5778 0.0519 0.092 Uiso 1 1 calc R . .
H15B H -0.1534 0.4925 0.0699 0.092 Uiso 1 1 calc R . .
C16 C -0.2142(8) 0.4965(8) -0.0685(7) 0.072(3) Uani 1 1 d . . .
H16A H -0.1718 0.4447 -0.0815 0.087 Uiso 1 1 calc R . .
H16B H -0.2955 0.4646 -0.0823 0.087 Uiso 1 1 calc R . .
C17 C -0.2041(8) 0.5712(7) -0.1310(7) 0.075(3) Uani 1 1 d . . .
H17A H -0.2464 0.6233 -0.1185 0.090 Uiso 1 1 calc R . .
H17B H -0.2387 0.5375 -0.1952 0.090 Uiso 1 1 calc R . .
C18 C -0.0780(8) 0.6182(7) -0.1158(7) 0.068(3) Uani 1 1 d . . .
H18A H -0.0401 0.5697 -0.1426 0.082 Uiso 1 1 calc R . .
H18B H -0.0736 0.6754 -0.1466 0.082 Uiso 1 1 calc R . .
C19 C -0.0194(8) 0.6503(7) -0.0191(8) 0.063(3) Uani 1 1 d . . .
N8 N 0.3320(7) 0.7768(6) 0.1073(7) 0.070(2) Uani 1 1 d . . .
N9 N 0.2790(7) 0.7529(6) 0.0169(6) 0.065(2) Uani 1 1 d . . .
C20 C 0.5196(9) 0.7646(9) 0.2139(8) 0.090(4) Uani 1 1 d . . .
H20A H 0.5165 0.8251 0.2525 0.134 Uiso 1 1 calc R . .
H20B H 0.5961 0.7693 0.2065 0.134 Uiso 1 1 calc R . .
H20C H 0.5023 0.7081 0.2422 0.134 Uiso 1 1 calc R . .
C21 C 0.4350(9) 0.7515(7) 0.1240(8) 0.068(3) Uani 1 1 d U . .
C22 C 0.4468(9) 0.7111(8) 0.0409(8) 0.072(3) Uani 1 1 d U B .
C23 C 0.5422(9) 0.6649(9) 0.0188(10) 0.101(4) Uani 1 1 d U . .
H23A H 0.5335 0.5959 0.0281 0.122 Uiso 0.50 1 calc PR A 1
H23B H 0.6176 0.7023 0.0587 0.122 Uiso 0.50 1 calc PR A 1
H23C H 0.6133 0.7158 0.0369 0.122 Uiso 0.50 1 calc PR A 2
H23D H 0.5562 0.6126 0.0547 0.122 Uiso 0.50 1 calc PR A 2
C24A C 0.532(2) 0.669(2) -0.086(2) 0.098(9) Uiso 0.50 1 d PU B 1
C25A C 0.4004(18) 0.5982(17) -0.1301(17) 0.075(6) Uiso 0.50 1 d PU B 1
H25A H 0.3876 0.5667 -0.1940 0.089 Uiso 0.50 1 calc PR B 1
H25B H 0.3881 0.5465 -0.0943 0.089 Uiso 0.50 1 calc PR B 1
C24B C 0.5144(19) 0.6228(19) -0.0775(15) 0.070(6) Uiso 0.50 1 d PU B 2
H24A H 0.5864 0.6378 -0.0937 0.084 Uiso 0.50 1 calc PR B 2
H24B H 0.4967 0.5505 -0.0822 0.084 Uiso 0.50 1 calc PR B 2
C25B C 0.429(3) 0.644(3) -0.148(2) 0.129(11) Uiso 0.50 1 d PU B 2
H25C H 0.4021 0.5852 -0.1981 0.155 Uiso 0.50 1 calc PR B 2
H25D H 0.4646 0.6983 -0.1726 0.155 Uiso 0.50 1 calc PR B 2
C26 C 0.3200(9) 0.6735(9) -0.1233(8) 0.082(3) Uani 1 1 d U . .
H26A H 0.3353 0.7273 -0.1562 0.099 Uiso 0.50 1 calc PR B 1
H26B H 0.2387 0.6403 -0.1483 0.099 Uiso 0.50 1 calc PR B 1
H26C H 0.2942 0.7247 -0.1571 0.099 Uiso 0.50 1 calc PR B 2
H26D H 0.2568 0.6152 -0.1412 0.099 Uiso 0.50 1 calc PR B 2
C27 C 0.3498(9) 0.7113(7) -0.0245(8) 0.074(3) Uani 1 1 d U B .
C28 C 0.2833(12) 0.9509(10) 0.5694(11) 0.122(5) Uani 1 1 d U . .
C29 C 0.3361(11) 1.0208(10) 0.5261(11) 0.109(4) Uani 1 1 d U C .
C30A C 0.2792(13) 0.9896(11) 0.6576(12) 0.078(6) Uiso 0.71(3) 1 d PU C 1
C30B C 0.381(3) 0.963(3) 0.483(3) 0.070(13) Uiso 0.29(3) 1 d PU C 2
B1 B 0.1601(10) 0.7756(8) -0.0204(8) 0.066(3) Uani 1 1 d . . .
H1 H 0.1331 0.7577 -0.0883 0.079 Uiso 1 1 calc R . .
Mn1 Mn 0.09388(12) 0.99436(10) 0.43905(11) 0.0664(5) Uani 1 1 d . . .
N10 N 0.1669(7) 0.9015(6) 0.5110(6) 0.079(3) Uani 1 1 d . C .
N11 N 0.2487(7) 1.0779(6) 0.4814(6) 0.073(2) Uani 1 1 d . C .
O1 O -0.0522(5) 0.9192(4) 0.4300(5) 0.0685(18) Uani 1 1 d . . .
O2 O 0.0373(5) 1.0866(4) 0.3741(5) 0.0713(19) Uani 1 1 d . C .
C31 C 0.1935(10) 0.7460(8) 0.5575(8) 0.088(4) Uani 1 1 d . C .
H31A H 0.2331 0.7132 0.5190 0.132 Uiso 1 1 calc R . .
H31B H 0.1426 0.6963 0.5748 0.132 Uiso 1 1 calc R . .
H31C H 0.2496 0.7866 0.6123 0.132 Uiso 1 1 calc R . .
C32 C 0.1259(9) 0.8088(8) 0.5069(8) 0.079(3) Uani 1 1 d . . .
C33 C 0.0069(8) 0.7650(7) 0.4462(7) 0.066(3) Uani 1 1 d . C .
C34 C -0.0278(9) 0.6625(7) 0.4295(7) 0.071(3) Uani 1 1 d . . .
H34 H 0.0253 0.6238 0.4531 0.085 Uiso 1 1 calc R C .
C35 C -0.1344(10) 0.6180(7) 0.3809(7) 0.069(3) Uani 1 1 d . C .
C36 C -0.2145(9) 0.6705(8) 0.3421(8) 0.076(3) Uani 1 1 d . . .
H36 H -0.2884 0.6380 0.3042 0.091 Uiso 1 1 calc R C .
C37 C -0.1827(9) 0.7707(7) 0.3605(7) 0.074(3) Uani 1 1 d . C .
H37 H -0.2374 0.8083 0.3373 0.088 Uiso 1 1 calc R . .
C38 C -0.0743(9) 0.8195(7) 0.4115(8) 0.070(3) Uani 1 1 d . . .
C39 C 0.4087(11) 1.2108(11) 0.4851(11) 0.130(6) Uani 1 1 d . C .
H39A H 0.4345 1.2538 0.5452 0.194 Uiso 1 1 calc R . .
H39B H 0.4200 1.2494 0.4392 0.194 Uiso 1 1 calc R . .
H39C H 0.4527 1.1584 0.4852 0.194 Uiso 1 1 calc R . .
C40 C 0.2826(10) 1.1651(9) 0.4631(9) 0.088(3) Uani 1 1 d . . .
C41 C 0.2006(10) 1.2192(7) 0.4200(8) 0.078(3) Uani 1 1 d . C .
C42 C 0.2377(10) 1.3212(9) 0.4215(8) 0.087(4) Uani 1 1 d . . .
H42 H 0.3148 1.3526 0.4519 0.104 Uiso 1 1 calc R C .
C43 C 0.1628(12) 1.3742(8) 0.3792(8) 0.079(3) Uani 1 1 d . C .
C44 C 0.0493(12) 1.3317(9) 0.3329(8) 0.088(3) Uani 1 1 d . . .
H44 H -0.0010 1.3696 0.3033 0.105 Uiso 1 1 calc R C .
C45 C 0.0124(10) 1.2356(7) 0.3311(7) 0.075(3) Uani 1 1 d . C .
H45 H -0.0647 1.2060 0.2990 0.091 Uiso 1 1 calc R . .
C46 C 0.0830(10) 1.1782(8) 0.3746(8) 0.073(3) Uani 1 1 d . . .
Br1 Br -0.17815(11) 0.47791(8) 0.35918(9) 0.0937(5) Uani 1 1 d . . .
Br2 Br 0.21768(13) 1.51130(9) 0.38343(10) 0.1048(6) Uani 1 1 d . . .

loop_
_atom_site_aniso_label
_atom_site_aniso_U_11
_atom_site_aniso_U_22
_atom_site_aniso_U_33
_atom_site_aniso_U_23
_atom_site_aniso_U_13
_atom_site_aniso_U_12
Fe1 0.0652(9) 0.0566(8) 0.0727(11) 0.0007(7) 0.0173(7) 0.0138(6)
C1 0.066(7) 0.064(6) 0.066(9) 0.002(5) 0.001(6) 0.012(5)
C2 0.080(7) 0.081(8) 0.084(9) 0.005(6) 0.031(7) 0.023(6)
C3 0.091(8) 0.050(6) 0.087(9) 0.013(6) 0.036(7) 0.018(6)
N1 0.092(7) 0.064(5) 0.083(8) 0.013(5) 0.017(6) 0.032(5)
N2 0.073(6) 0.066(5) 0.104(8) -0.008(5) -0.005(5) 0.003(5)
N3 0.077(6) 0.066(6) 0.111(8) 0.013(6) 0.027(6) 0.011(5)
N4 0.069(5) 0.052(4) 0.066(6) 0.011(4) 0.021(4) 0.020(4)
N5 0.066(5) 0.056(5) 0.065(6) 0.002(5) 0.012(4) 0.012(4)
C4 0.083(7) 0.057(6) 0.069(8) 0.004(5) 0.022(6) 0.009(5)
C5 0.055(6) 0.063(6) 0.085(9) 0.011(6) 0.012(6) 0.023(5)
C6 0.074(7) 0.062(6) 0.073(8) 0.009(6) 0.016(6) 0.012(5)
C7 0.071(6) 0.065(6) 0.089(9) 0.002(6) 0.023(6) 0.021(5)
C8 0.099(9) 0.096(9) 0.095(11) 0.026(7) 0.037(8) 0.034(7)
C9 0.115(9) 0.068(7) 0.089(9) 0.011(6) 0.033(7) 0.026(6)
C10 0.063(6) 0.063(6) 0.079(9) 0.004(5) 0.015(6) 0.011(5)
C11 0.060(6) 0.080(7) 0.048(8) 0.012(6) 0.021(5) 0.015(5)
N6 0.068(5) 0.055(4) 0.059(6) 0.007(4) 0.018(4) 0.015(4)
N7 0.053(5) 0.066(5) 0.072(7) 0.006(4) 0.023(4) 0.011(4)
C12 0.078(7) 0.057(6) 0.075(8) 0.003(5) 0.023(6) 0.018(5)
C13 0.081(7) 0.053(5) 0.068(8) 0.015(5) 0.037(6) 0.028(5)
C14 0.051(5) 0.053(5) 0.075(8) 0.001(5) 0.003(6) 0.019(5)
C15 0.071(7) 0.072(7) 0.084(8) 0.012(6) 0.018(6) 0.019(5)
C16 0.055(6) 0.069(6) 0.087(8) -0.003(6) 0.020(5) 0.012(5)
C17 0.071(7) 0.069(7) 0.072(8) -0.008(6) 0.010(6) 0.012(5)
C18 0.063(6) 0.071(6) 0.064(8) -0.008(5) 0.020(5) 0.011(5)
C19 0.062(6) 0.056(6) 0.069(8) 0.002(5) 0.023(6) 0.003(5)
N8 0.053(5) 0.060(5) 0.096(8) -0.007(4) 0.031(5) 0.012(4)
N9 0.066(5) 0.062(5) 0.062(6) -0.002(4) 0.015(5) 0.015(4)
C20 0.076(7) 0.090(8) 0.094(10) 0.007(7) 0.011(7) 0.025(6)
C21 0.066(7) 0.059(6) 0.078(7) 0.005(5) 0.028(5) 0.009(5)
C22 0.065(6) 0.074(6) 0.079(7) 0.007(5) 0.030(5) 0.010(5)
C23 0.066(6) 0.092(8) 0.142(12) -0.013(8) 0.047(7) 0.009(5)
C26 0.072(7) 0.097(8) 0.083(7) 0.000(6) 0.037(6) 0.024(6)
C27 0.082(6) 0.062(6) 0.076(6) -0.007(5) 0.030(6) 0.017(5)
C28 0.112(10) 0.092(9) 0.130(14) 0.039(9) -0.017(9) -0.001(8)
C29 0.082(8) 0.089(9) 0.148(13) 0.039(8) 0.009(8) 0.026(7)
B1 0.081(8) 0.051(6) 0.060(8) -0.012(5) 0.028(7) 0.006(6)
Mn1 0.0686(10) 0.0584(9) 0.0701(12) 0.0037(7) 0.0186(8) 0.0171(7)
N10 0.069(5) 0.060(5) 0.093(7) 0.006(4) 0.009(5) 0.008(4)
N11 0.081(6) 0.069(5) 0.071(6) 0.017(4) 0.019(5) 0.022(5)
O1 0.076(4) 0.052(4) 0.077(5) 0.002(3) 0.025(4) 0.015(3)
O2 0.080(4) 0.049(4) 0.086(5) 0.004(3) 0.026(4) 0.018(3)
C31 0.095(8) 0.067(7) 0.093(9) 0.022(6) 0.003(7) 0.028(6)
C32 0.086(7) 0.065(7) 0.085(8) 0.018(6) 0.016(6) 0.024(6)
C33 0.073(7) 0.057(6) 0.065(7) 0.009(5) 0.013(5) 0.015(5)
C34 0.075(7) 0.063(6) 0.082(8) 0.005(5) 0.037(6) 0.016(5)
C35 0.095(8) 0.049(5) 0.073(8) 0.009(5) 0.035(6) 0.030(6)
C36 0.071(7) 0.074(7) 0.073(8) -0.016(6) 0.027(6) 0.006(6)
C37 0.086(8) 0.058(6) 0.078(8) -0.001(5) 0.034(6) 0.013(5)
C38 0.070(7) 0.062(6) 0.082(8) 0.016(5) 0.022(6) 0.018(5)
C39 0.083(9) 0.114(11) 0.179(15) 0.046(11) 0.014(9) 0.008(8)
C40 0.082(8) 0.085(8) 0.096(10) 0.008(7) 0.024(7) 0.026(7)
C41 0.093(8) 0.055(6) 0.095(9) 0.007(6) 0.045(7) 0.021(6)
C42 0.083(8) 0.082(8) 0.093(9) 0.002(7) 0.034(7) 0.008(7)
C43 0.115(10) 0.060(6) 0.078(8) 0.018(6) 0.036(7) 0.041(7)
C44 0.114(10) 0.082(8) 0.076(9) 0.024(6) 0.029(7) 0.034(7)
C45 0.107(8) 0.056(6) 0.072(8) 0.012(5) 0.036(6) 0.026(6)
C46 0.086(8) 0.059(6) 0.082(8) 0.009(6) 0.038(6) 0.024(6)
Br1 0.1057(9) 0.0611(7) 0.1104(11) 0.0066(6) 0.0316(7) 0.0145(6)
Br2 0.1430(12) 0.0650(7) 0.1115(12) 0.0132(7) 0.0489(9) 0.0193(7)

loop_
_atom_type_symbol
_atom_type_description
_atom_type_scat_dispersion_real
_atom_type_scat_dispersion_imag
_atom_type_scat_source
C C 0.0033 0.0016 'International Tables Vol C Tables 4.2.6.8 and 6.1.1.4'
H H 0.0000 0.0000 'International Tables Vol C Tables 4.2.6.8 and 6.1.1.4'
B B 0.0013 0.0007 'International Tables Vol C Tables 4.2.6.8 and 6.1.1.4'
N N 0.0061 0.0033 'International Tables Vol C Tables 4.2.6.8 and 6.1.1.4'
O O 0.0106 0.0060 'International Tables Vol C Tables 4.2.6.8 and 6.1.1.4'
Mn Mn 0.3368 0.7283 'International Tables Vol C Tables 4.2.6.8 and 6.1.1.4'
Fe Fe 0.3463 0.8444 'International Tables Vol C Tables 4.2.6.8 and 6.1.1.4'
Br Br -0.2901 2.4595 'International Tables Vol C Tables 4.2.6.8 and 6.1.1.4'

loop_
_geom_angle_atom_site_label_1
_geom_angle_atom_site_label_2
_geom_angle_atom_site_label_3
_geom_angle
_geom_angle_site_symmetry_3
C1 Fe1 C3 85.6(5) .
C1 Fe1 C2 86.3(4) .
C3 Fe1 C2 87.5(5) .
C1 Fe1 N6 91.9(4) .
C3 Fe1 N6 93.9(4) .
C2 Fe1 N6 177.6(4) .
C1 Fe1 N4 94.3(4) .
C3 Fe1 N4 176.6(4) .
C2 Fe1 N4 89.0(4) .
N6 Fe1 N4 89.6(3) .
C1 Fe1 N8 175.8(4) .
C3 Fe1 N8 90.4(4) .
C2 Fe1 N8 92.5(4) .
N6 Fe1 N8 89.5(3) .
N4 Fe1 N8 89.7(4) .
N1 C1 Fe1 176.0(9) .
N2 C2 Fe1 178.2(11) .
N3 C3 Fe1 177.9(11) .
C1 N1 Mn1 161.4(8) .
C5 N4 N5 106.3(8) .
C5 N4 Fe1 135.6(8) .
N5 N4 Fe1 117.4(6) .
C11 N5 N4 110.1(8) .
C11 N5 B1 131.6(10) .
N4 N5 B1 118.3(9) .
N4 C5 C6 109.6(10) .
N4 C5 C4 124.0(10) .
C6 C5 C4 126.4(9) .
C5 C6 C11 106.1(10) .
C5 C6 C7 131.6(10) .
C11 C6 C7 122.2(11) .
C6 C7 C8 112.4(9) .
C9 C8 C7 111.2(10) .
C10 C9 C8 113.3(10) .
C11 C10 C9 111.1(9) .
N5 C11 C6 107.8(9) .
N5 C11 C10 127.5(10) .
C6 C11 C10 124.6(10) .
C13 N6 N7 106.4(8) .
C13 N6 Fe1 136.4(8) .
N7 N6 Fe1 117.2(6) .
C19 N7 N6 110.7(8) .
C19 N7 B1 129.9(10) .
N6 N7 B1 119.4(8) .
N6 C13 C14 109.1(10) .
N6 C13 C12 123.0(9) .
C14 C13 C12 127.9(10) .
C19 C14 C13 106.7(9) .
C19 C14 C15 125.0(9) .
C13 C14 C15 128.3(11) .
C14 C15 C16 108.7(9) .
C17 C16 C15 112.9(8) .
C16 C17 C18 110.8(8) .
C19 C18 C17 110.3(8) .
N7 C19 C14 107.1(9) .
N7 C19 C18 128.5(10) .
C14 C19 C18 124.4(8) .
C21 N8 N9 109.0(8) .
C21 N8 Fe1 133.9(8) .
N9 N8 Fe1 116.9(6) .
N8 N9 C27 108.2(8) .
N8 N9 B1 119.4(8) .
C27 N9 B1 132.5(9) .
N8 C21 C22 107.3(9) .
N8 C21 C20 126.3(10) .
C22 C21 C20 126.4(10) .
C27 C22 C21 107.8(9) .
C27 C22 C23 121.6(11) .
C21 C22 C23 130.4(11) .
C24B C23 C22 112.0(13) .
C24B C23 C24A 25.4(12) .
C22 C23 C24A 106.6(14) .
C23 C24A C25A 96.6(19) .
C26 C25A C24A 103.3(17) .
C25B C24B C23 126(2) .
C24B C25B C26 117(3) .
C27 C26 C25A 103.3(12) .
C27 C26 C25B 109.8(15) .
C25A C26 C25B 29.4(13) .
C22 C27 N9 107.8(10) .
C22 C27 C26 128.2(10) .
N9 C27 C26 124.0(10) .
C30A C28 C29 114.9(13) .
C30A C28 N10 109.8(14) .
C29 C28 N10 110.9(11) .
C30A C28 C30B 142.6(14) .
C29 C28 C30B 37.7(12) .
N10 C28 C30B 105.6(14) .
C30B C29 C28 98(2) .
C30B C29 N11 124(2) .
C28 C29 N11 109.3(11) .
C29 C30B C28 44.3(14) .
N9 B1 N7 107.1(9) .
N9 B1 N5 107.4(7) .
N7 B1 N5 109.5(9) .
O2 Mn1 O1 95.3(3) .
O2 Mn1 N11 91.2(3) .
O1 Mn1 N11 165.6(3) .
O2 Mn1 N10 175.5(3) .
O1 Mn1 N10 89.1(3) .
N11 Mn1 N10 84.4(3) .
O2 Mn1 N1 92.9(3) .
O1 Mn1 N1 96.8(3) .
N11 Mn1 N1 95.7(4) .
N10 Mn1 N1 87.0(4) .
O2 Mn1 O1 88.1(3) 2_576
O1 Mn1 O1 78.6(3) 2_576
N11 Mn1 O1 88.8(3) 2_576
N10 Mn1 O1 92.3(3) 2_576
N1 Mn1 O1 175.4(3) 2_576
C32 N10 C28 121.9(10) .
C32 N10 Mn1 127.6(7) .
C28 N10 Mn1 110.3(7) .
C40 N11 C29 120.3(9) .
C40 N11 Mn1 128.1(8) .
C29 N11 Mn1 110.7(7) .
C38 O1 Mn1 121.4(6) .
C38 O1 Mn1 119.7(6) 2_576
Mn1 O1 Mn1 101.4(3) 2_576
C46 O2 Mn1 131.2(7) .
N10 C32 C31 122.1(10) .
N10 C32 C33 118.3(9) .
C31 C32 C33 119.6(9) .
C34 C33 C38 117.6(9) .
C34 C33 C32 117.4(9) .
C38 C33 C32 124.7(9) .
C35 C34 C33 121.3(10) .
C34 C35 C36 121.9(9) .
C34 C35 Br1 119.9(8) .
C36 C35 Br1 118.1(8) .
C37 C36 C35 117.3(10) .
C36 C37 C38 122.5(11) .
O1 C38 C37 118.2(9) .
O1 C38 C33 122.3(9) .
C37 C38 C33 119.3(9) .
N11 C40 C41 120.7(10) .
N11 C40 C39 121.4(11) .
C41 C40 C39 117.9(11) .
C42 C41 C46 116.4(11) .
C42 C41 C40 118.8(11) .
C46 C41 C40 124.8(10) .
C43 C42 C41 120.3(11) .
C42 C43 C44 122.2(11) .
C42 C43 Br2 118.5(10) .
C44 C43 Br2 119.3(9) .
C45 C44 C43 118.4(12) .
C44 C45 C46 122.4(12) .
O2 C46 C45 117.9(10) .
O2 C46 C41 121.8(10) .
C45 C46 C41 120.2(10) .

loop_
_geom_bond_atom_site_label_1
_geom_bond_atom_site_label_2
_geom_bond_distance
_geom_bond_site_symmetry_2
Fe1 C1 1.908(15) .
Fe1 C3 1.944(14) .
Fe1 C2 1.958(12) .
Fe1 N6 1.997(8) .
Fe1 N4 2.008(8) .
Fe1 N8 2.036(8) .
C1 N1 1.160(13) .
C2 N2 1.140(12) .
C3 N3 1.125(13) .
N1 Mn1 2.161(12) .
N4 C5 1.353(12) .
N4 N5 1.371(11) .
N5 C11 1.313(12) .
N5 B1 1.552(13) .
C4 C5 1.501(14) .
C5 C6 1.356(14) .
C6 C11 1.400(14) .
C6 C7 1.514(15) .
C7 C8 1.545(15) .
C8 C9 1.533(16) .
C9 C10 1.531(14) .
C10 C11 1.462(14) .
N6 C13 1.341(12) .
N6 N7 1.365(11) .
N7 C19 1.348(11) .
N7 B1 1.542(15) .
C12 C13 1.499(14) .
C13 C14 1.399(13) .
C14 C19 1.369(14) .
C14 C15 1.516(13) .
C15 C16 1.539(14) .
C16 C17 1.536(15) .
C17 C18 1.542(13) .
C18 C19 1.455(14) .
N8 C21 1.348(12) .
N8 N9 1.351(11) .
N9 C27 1.371(13) .
N9 B1 1.536(15) .
C20 C21 1.475(15) .
C21 C22 1.390(14) .
C22 C27 1.354(14) .
C22 C23 1.527(16) .
C23 C24B 1.46(2) .
C23 C24A 1.61(3) .
C24A C25A 1.68(4) .
C25A C26 1.57(2) .
C24B C25B 1.41(4) .
C25B C26 1.60(3) .
C26 C27 1.478(15) .
C28 C30A 1.42(2) .
C28 C29 1.435(19) .
C28 N10 1.485(15) .
C28 C30B 2.04(4) .
C29 C30B 1.26(4) .
C29 N11 1.525(15) .
Mn1 O2 1.859(7) .
Mn1 O1 1.908(7) .
Mn1 N11 1.976(9) .
Mn1 N10 2.000(9) .
Mn1 O1 2.438(7) 2_576
N10 C32 1.304(13) .
N11 C40 1.324(14) .
O1 C38 1.354(11) .
O1 Mn1 2.438(7) 2_576
O2 C46 1.316(11) .
C31 C32 1.474(15) .
C32 C33 1.503(14) .
C33 C34 1.398(13) .
C33 C38 1.399(14) .
C34 C35 1.338(14) .
C35 C36 1.388(15) .
C35 Br1 1.908(9) .
C36 C37 1.365(14) .
C37 C38 1.379(14) .
C39 C40 1.522(16) .
C40 C41 1.442(16) .
C41 C42 1.426(15) .
C41 C46 1.426(15) .
C42 C43 1.368(16) .
C43 C44 1.392(16) .
C43 Br2 1.920(11) .
C44 C45 1.345(15) .
C45 C46 1.389(15) .

loop_
_platon_squeeze_void_nr
_platon_squeeze_void_average_x
_platon_squeeze_void_average_y
_platon_squeeze_void_average_z
_platon_squeeze_void_volume
_platon_squeeze_void_count_electrons
1 0.500 0.822 0.822 370.6 66.4
